data_1545518
loop_
_publ_author_name
'Noda, Hidetoshi'
'Amemiya, Fuyuki'
'Weidner, Karin'
'Kumagai, Naoya'
'Shibasaki, Masakatsu'

_publ_section_title
;
 Catalytic asymmetric synthesis of CF3-substituted tertiary propargylic
 alcohols via direct aldol reaction of \a-N3 amide
;
_journal_issue 4
_journal_name_full 'Chem. Sci.'
_journal_page_first 3260
_journal_paper_doi 10.1039/C7SC00330G
_journal_volume 8
_journal_year 2017
_chemical_absolute_configuration 'CHOOSE rm ad rmad syn or unk'
_chemical_formula_moiety 'C52 H54 N2 O5'
_chemical_formula_sum 'C52 H54 N2 O5'
_chemical_formula_weight 787.01
_space_group_crystal_system orthorhombic
_space_group_IT_number 19
_space_group_name_Hall 'P 2ac 2ab'
_space_group_name_H-M_alt 'P 21 21 21'
_symmetry_space_group_name_Hall 'P 2ac 2ab'
_symmetry_space_group_name_H-M 'P 21 21 21'
_atom_sites_solution_hydrogens geom
_atom_sites_solution_primary direct
_atom_sites_solution_secondary difmap
_audit_update_record
;
2016-08-13 deposited with the CCDC.
2017-02-23 downloaded from the CCDC.
;
_cell_angle_alpha 90.0000
_cell_angle_beta 90.0000
_cell_angle_gamma 90.0000
_cell_formula_units_Z 8
_cell_length_a 10.8070(2)
_cell_length_b 27.0000(5)
_cell_length_c 28.2406(5)
_cell_measurement_reflns_used 48391
_cell_measurement_temperature 93
_cell_measurement_theta_max 68.11
_cell_measurement_theta_min 3.13
_cell_volume 8240.3(3)
_computing_cell_refinement 'RAPID AUTO'
_computing_data_collection 'RAPID AUTO (Rigaku, ????)'
_computing_data_reduction 'RAPID AUTO'
_computing_molecular_graphics 'CrystalStructure 4.2'
_computing_publication_material 'CrystalStructure 4.2 (Rigaku, 2015)'
_computing_structure_refinement 'SHELXL Version 2014/7 (Sheldrick, 2008)'
_computing_structure_solution 'SHELXD Version 2013/2 (Sheldrick, 2008)'
_diffrn_ambient_temperature 93
_diffrn_detector_area_resol_mean 10.000
_diffrn_measured_fraction_theta_full 1.000
_diffrn_measured_fraction_theta_max 0.999
_diffrn_measurement_device_type 'Rigaku R-AXIS RAPID'
_diffrn_measurement_method \w
_diffrn_radiation_type 'Cu K\a'
_diffrn_radiation_wavelength 1.54187
_diffrn_reflns_av_R_equivalents 0.1012
_diffrn_reflns_Laue_measured_fraction_full 1.000
_diffrn_reflns_Laue_measured_fraction_max 0.999
_diffrn_reflns_limit_h_max 13
_diffrn_reflns_limit_h_min -12
_diffrn_reflns_limit_k_max 32
_diffrn_reflns_limit_k_min -32
_diffrn_reflns_limit_l_max 33
_diffrn_reflns_limit_l_min -33
_diffrn_reflns_number 97960
_diffrn_reflns_point_group_measured_fraction_full 0.999
_diffrn_reflns_point_group_measured_fraction_max 0.997
_diffrn_reflns_theta_full 67.687
_diffrn_reflns_theta_max 68.223
_diffrn_reflns_theta_min 3.130
_diffrn_standards_number 0
_exptl_absorpt_coefficient_mu 0.639
_exptl_absorpt_correction_T_max 0.969
_exptl_absorpt_correction_T_min 0.684
_exptl_absorpt_correction_type multi-scan
_exptl_absorpt_process_details 'ABSCOR (Rigaku, 1995)'
_exptl_crystal_colour colorless
_exptl_crystal_density_diffrn 1.269
_exptl_crystal_density_method 'not measured'
_exptl_crystal_description needle
_exptl_crystal_F_000 3360.00
_exptl_crystal_size_max 0.200
_exptl_crystal_size_mid 0.050
_exptl_crystal_size_min 0.050
_refine_diff_density_max 0.22
_refine_diff_density_min -0.41
_refine_ls_abs_structure_details
;
 Flack x determined using 2134 quotients [(I+)-(I-)]/[(I+)+(I-)]
 (Parsons, Flack and Wagner, Acta Cryst. B69 (2013) 249-259).
;
_refine_ls_abs_structure_Flack 0.10(16)
_refine_ls_extinction_method none
_refine_ls_goodness_of_fit_ref 0.956
_refine_ls_hydrogen_treatment constr
_refine_ls_number_parameters 1067
_refine_ls_number_reflns 15026
_refine_ls_number_restraints 40
_refine_ls_R_factor_all 0.1622
_refine_ls_R_factor_gt 0.0734
_refine_ls_shift/su_max 0.006
_refine_ls_structure_factor_coef Fsqd
_refine_ls_weighting_details 'w = 1/[\s^2^(Fo^2^)+(0.1121P)^2^] where P=(Fo^2^+2Fc^2^)/3'
_refine_ls_weighting_scheme calc
_refine_ls_wR_factor_gt 0.1752
_refine_ls_wR_factor_ref 0.2217
_reflns_Friedel_coverage 0.815
_reflns_Friedel_fraction_full 0.997
_reflns_Friedel_fraction_max 0.995
_reflns_number_gt 7097
_reflns_number_total 15026
_reflns_threshold_expression F^2^>2.0\s(F^2^)
_cod_data_source_file c7sc00330g2.cif
_cod_data_source_block 160530noda
_cod_depositor_comments 'Adding full bibliography for 1545518--1545520.cif.'
_cod_database_code 1545518

loop_
_space_group_symop_id
_space_group_symop_operation_xyz
1 +X,+Y,+Z
2 1/2-X,-Y,1/2+Z
3 1/2+X,1/2-Y,-Z
4 -X,1/2+Y,1/2-Z

loop_
_atom_site_label
_atom_site_type_symbol
_atom_site_fract_x
_atom_site_fract_y
_atom_site_fract_z
_atom_site_U_iso_or_equiv
_atom_site_adp_type
_atom_site_occupancy
_atom_site_site_symmetry_order
_atom_site_calc_flag
_atom_site_refinement_flags_posn
_atom_site_refinement_flags_adp
O1 O 0.5991(5) 0.3138(2) 0.59071(19) 0.0570(14) Uani 1 1 d . .
H1 H 0.5749 0.3367 0.6085 0.068 Uiso 1 1 calc R U
O2 O 0.5664(5) 0.38502(19) 0.65398(19) 0.0629(15) Uani 1 1 d . .
O3 O 0.9033(5) 0.35173(19) 0.56764(17) 0.0556(14) Uani 1 1 d . .
O4 O 0.3569(5) 0.35169(19) 0.81359(18) 0.0594(14) Uani 1 1 d . .
O5 O 0.9775(5) 0.3291(2) 0.65769(19) 0.0641(15) Uani 1 1 d . .
H5 H 0.9701 0.3393 0.6297 0.077 Uiso 1 1 calc R U
O6 O 0.7335(5) 0.3400(2) 0.73866(19) 0.0625(15) Uani 1 1 d . .
O7 O 0.3063(5) 0.3831(2) 0.72818(19) 0.0635(15) Uani 1 1 d . .
H7 H 0.3014 0.3707 0.7554 0.076 Uiso 1 1 calc R U
O8 O 0.6006(6) 0.2716(2) 0.7810(2) 0.0661(15) Uani 1 1 d . .
H8 H 0.6575 0.2899 0.7706 0.23(9) Uiso 1 1 calc R .
N9 N 0.7287(6) 0.3139(2) 0.5889(2) 0.0483(15) Uani 1 1 d . .
N10 N 0.4135(6) 0.3658(2) 0.7057(2) 0.0519(16) Uani 1 1 d . .
N11 N 0.8589(6) 0.3232(2) 0.6781(2) 0.0525(16) Uani 1 1 d . .
N12 N 0.4881(6) 0.2975(2) 0.7795(2) 0.0545(17) Uani 1 1 d . .
C13 C 0.4850(8) 0.3996(3) 0.6831(3) 0.055(2) Uani 1 1 d . .
C14 C 0.6130(7) 0.2984(3) 0.4681(3) 0.052(2) Uani 1 1 d . .
H14 H 0.5392 0.3175 0.4690 0.062 Uiso 1 1 calc R U
C15 C 0.7285(7) 0.3219(3) 0.4715(2) 0.0459(18) Uani 1 1 d . .
C16 C 0.432(2) 0.6034(5) 0.7335(5) 0.170(10) Uani 1 1 d . .
H16 H 0.4769 0.6152 0.7602 0.204 Uiso 1 1 calc R U
C17 C 0.7885(8) 0.3495(3) 0.5652(3) 0.0465(19) Uani 1 1 d . .
C18 C 0.6065(8) 0.2481(3) 0.4635(3) 0.056(2) Uani 1 1 d . .
H18 H 0.5278 0.2327 0.4607 0.067 Uiso 1 1 calc R U
C19 C 0.7890(7) 0.2716(3) 0.6113(3) 0.0494(19) Uani 1 1 d . .
H19 H 0.8754 0.2697 0.5987 0.059 Uiso 1 1 calc R U
C20 C 0.7366(7) 0.3783(3) 0.4805(3) 0.0462(19) Uani 1 1 d . .
C21 C 0.7156(7) 0.3846(3) 0.5350(2) 0.0462(19) Uani 1 1 d . .
H21A H 0.7376 0.4189 0.5440 0.055 Uiso 1 1 calc R U
H21B H 0.6266 0.3799 0.5419 0.055 Uiso 1 1 calc R U
C22 C 0.4759(7) 0.3103(3) 0.9049(3) 0.050(2) Uani 1 1 d . .
C23 C 0.5374(7) 0.3314(3) 0.8592(3) 0.056(2) Uani 1 1 d . .
H23A H 0.5586 0.3666 0.8645 0.067 Uiso 1 1 calc R U
H23B H 0.6154 0.3132 0.8531 0.067 Uiso 1 1 calc R U
C24 C 0.3425(8) 0.4638(3) 0.6251(3) 0.055(2) Uani 1 1 d . .
C25 C 0.4556(8) 0.3275(3) 0.8159(3) 0.053(2) Uani 1 1 d . .
C26 C 1.0447(7) 0.3199(3) 0.7803(3) 0.054(2) Uani 1 1 d . .
H26 H 1.0905 0.3319 0.7540 0.064 Uiso 1 1 calc R U
C27 C 0.8589(7) 0.3997(3) 0.4619(3) 0.0470(19) Uani 1 1 d . .
C28 C 0.9586(7) 0.3507(3) 0.8022(3) 0.052(2) Uani 1 1 d . .
C29 C 0.8273(8) 0.3507(3) 0.7161(3) 0.054(2) Uani 1 1 d . .
C30 C 0.4035(8) 0.2835(3) 0.7426(3) 0.055(2) Uani 1 1 d . .
H30 H 0.3182 0.2902 0.7546 0.066 Uiso 1 1 calc R U
C31 C 0.4463(8) 0.2555(3) 0.8934(3) 0.054(2) Uani 1 1 d . .
C32 C 0.9025(8) 0.3855(3) 0.4168(3) 0.061(2) Uani 1 1 d . .
H32 H 0.8574 0.3616 0.3992 0.073 Uiso 1 1 calc R U
C33 C 0.8327(7) 0.2926(3) 0.4716(3) 0.051(2) Uani 1 1 d . .
H33 H 0.9116 0.3077 0.4752 0.061 Uiso 1 1 calc R U
C34 C 0.7975(7) 0.2768(3) 0.6652(3) 0.051(2) Uani 1 1 d . .
H34 H 0.7113 0.2779 0.6780 0.062 Uiso 1 1 calc R U
C35 C 1.0347(9) 0.4537(3) 0.4670(3) 0.070(3) Uani 1 1 d . .
H35 H 1.0806 0.4772 0.4848 0.084 Uiso 1 1 calc R U
C36 C 0.8283(8) 0.4281(3) 0.8091(3) 0.056(2) Uani 1 1 d . .
C37 C 0.3617(7) 0.3401(3) 0.9206(3) 0.055(2) Uani 1 1 d . .
C38 C 0.2276(8) 0.4564(3) 0.6446(3) 0.063(2) Uani 1 1 d . .
H38 H 0.2105 0.4682 0.6756 0.075 Uiso 1 1 calc R U
C39 C 0.7112(9) 0.2194(3) 0.4627(3) 0.060(2) Uani 1 1 d . .
H39 H 0.7046 0.1845 0.4594 0.072 Uiso 1 1 calc R U
C40 C 0.4183(8) 0.3130(3) 0.6966(3) 0.053(2) Uani 1 1 d . .
H40 H 0.5012 0.3051 0.6828 0.063 Uiso 1 1 calc R U
C41 C 1.2442(8) 0.4589(3) 0.8201(3) 0.064(2) Uani 1 1 d . .
H41 H 1.3116 0.4507 0.8403 0.077 Uiso 1 1 calc R U
C42 C 0.6321(7) 0.4073(3) 0.4548(3) 0.049(2) Uani 1 1 d . .
C43 C 1.0766(8) 0.4393(3) 0.4234(3) 0.062(2) Uani 1 1 d . .
H43 H 1.1513 0.4524 0.4109 0.074 Uiso 1 1 calc R U
C44 C 0.4740(8) 0.4525(3) 0.6964(3) 0.059(2) Uani 1 1 d . .
H44A H 0.5524 0.4630 0.7116 0.070 Uiso 1 1 calc R U
H44B H 0.4076 0.4557 0.7204 0.070 Uiso 1 1 calc R U
C45 C 0.6753(9) 0.4854(4) 0.6323(3) 0.071(3) Uani 1 1 d . .
H45 H 0.6904 0.4628 0.6575 0.085 Uiso 1 1 calc R U
C46 C 0.5675(8) 0.3148(3) 0.9460(3) 0.055(2) Uani 1 1 d . .
C47 C 0.9318(7) 0.4023(3) 0.7816(3) 0.052(2) Uani 1 1 d . .
C48 C 0.5583(9) 0.5017(3) 0.6246(3) 0.061(2) Uani 1 1 d . .
C49 C 1.0000(8) 0.2535(3) 0.8341(3) 0.069(2) Uani 1 1 d . .
H49 H 1.0137 0.2204 0.8443 0.083 Uiso 1 1 calc R U
C50 C 0.5972(8) 0.3954(3) 0.4088(3) 0.062(2) Uani 1 1 d . .
H50 H 0.6355 0.3684 0.3930 0.075 Uiso 1 1 calc R U
C51 C 0.5776(8) 0.4477(3) 0.4756(3) 0.061(2) Uani 1 1 d . .
H51 H 0.6032 0.4573 0.5064 0.073 Uiso 1 1 calc R U
C52 C 0.9266(8) 0.4344(3) 0.4854(3) 0.060(2) Uani 1 1 d . .
H52 H 0.8986 0.4457 0.5154 0.072 Uiso 1 1 calc R U
C53 C 0.9047(7) 0.3951(3) 0.7287(3) 0.0498(19) Uani 1 1 d . .
H53A H 0.8621 0.4251 0.7168 0.060 Uiso 1 1 calc R U
H53B H 0.9846 0.3926 0.7117 0.060 Uiso 1 1 calc R U
C54 C 1.1460(8) 0.4261(3) 0.8152(3) 0.059(2) Uani 1 1 d . .
H54 H 1.1470 0.3958 0.8323 0.071 Uiso 1 1 calc R U
C55 C 0.7242(8) 0.2237(3) 0.5982(3) 0.061(2) Uani 1 1 d . .
H55A H 0.7209 0.2204 0.5633 0.073 Uiso 1 1 calc R U
H55B H 0.6383 0.2243 0.6104 0.073 Uiso 1 1 calc R U
C56 C 0.3660(8) 0.4454(3) 0.5798(3) 0.061(2) Uani 1 1 d . .
H56 H 0.4456 0.4497 0.5661 0.073 Uiso 1 1 calc R U
C57 C 0.6441(9) 0.4771(3) 0.8611(4) 0.073(3) Uani 1 1 d . .
H57 H 0.5819 0.4941 0.8785 0.088 Uiso 1 1 calc R U
C58 C 1.0646(8) 0.2725(3) 0.7963(3) 0.062(2) Uani 1 1 d . .
H58 H 1.1244 0.2524 0.7808 0.074 Uiso 1 1 calc R U
C59 C 0.3232(8) 0.2424(3) 0.6507(3) 0.064(2) Uani 1 1 d . .
H59A H 0.2542 0.2334 0.6293 0.077 Uiso 1 1 calc R U
H59B H 0.4018 0.2339 0.6347 0.077 Uiso 1 1 calc R U
C60 C 0.8255(8) 0.2412(3) 0.4668(3) 0.059(2) Uani 1 1 d . .
H60 H 0.8985 0.2216 0.4663 0.070 Uiso 1 1 calc R U
C61 C 0.3623(9) 0.3919(3) 0.9212(3) 0.069(2) Uani 1 1 d . .
H61 H 0.4326 0.4090 0.9093 0.083 Uiso 1 1 calc R U
C62 C 1.1445(9) 0.5149(3) 0.7663(3) 0.069(2) Uani 1 1 d . .
H62 H 1.1424 0.5455 0.7497 0.083 Uiso 1 1 calc R U
C63 C 0.5069(9) 0.4228(4) 0.3857(3) 0.070(3) Uani 1 1 d . .
H63 H 0.4827 0.4139 0.3545 0.084 Uiso 1 1 calc R U
C64 C 0.9148(9) 0.2832(4) 0.8569(3) 0.077(3) Uani 1 1 d . .
H64 H 0.8699 0.2710 0.8834 0.093 Uiso 1 1 calc R U
C65 C 1.2442(9) 0.5038(3) 0.7955(3) 0.065(2) Uani 1 1 d . .
H65 H 1.3112 0.5263 0.7986 0.078 Uiso 1 1 calc R U
C66 C 1.0465(8) 0.4808(3) 0.7613(3) 0.063(2) Uani 1 1 d . .
H66 H 0.9793 0.4882 0.7408 0.076 Uiso 1 1 calc R U
C67 C 0.4516(8) 0.4630(4) 0.4078(4) 0.076(3) Uani 1 1 d . .
H67 H 0.3904 0.4821 0.3920 0.091 Uiso 1 1 calc R U
C68 C 0.3220(9) 0.1936(3) 0.8541(3) 0.066(2) Uani 1 1 d . .
H68 H 0.2500 0.1855 0.8364 0.079 Uiso 1 1 calc R U
C69 C 0.3196(8) 0.2979(3) 0.6607(3) 0.064(2) Uani 1 1 d . .
H69A H 0.2369 0.3070 0.6730 0.077 Uiso 1 1 calc R U
H69B H 0.3330 0.3163 0.6308 0.077 Uiso 1 1 calc R U
C70 C 0.7100(8) 0.4343(3) 0.7909(3) 0.062(2) Uani 1 1 d . .
H70 H 0.6909 0.4218 0.7604 0.074 Uiso 1 1 calc R U
C71 C 0.8514(8) 0.4469(3) 0.8538(3) 0.072(3) Uani 1 1 d . .
H71 H 0.9318 0.4432 0.8669 0.087 Uiso 1 1 calc R U
C72 C 0.4104(8) 0.2281(3) 0.7314(3) 0.062(2) Uani 1 1 d . .
H72A H 0.4932 0.2201 0.7184 0.074 Uiso 1 1 calc R U
H72B H 0.3993 0.2089 0.7610 0.074 Uiso 1 1 calc R U
C73 C 0.4452(7) 0.4892(3) 0.6549(3) 0.055(2) Uani 1 1 d . .
C74 C 0.4010(11) 0.5378(3) 0.6772(4) 0.079(3) Uani 1 1 d . .
C75 C 0.8017(9) 0.1838(3) 0.6721(3) 0.072(3) Uani 1 1 d . .
H75A H 0.8505 0.1556 0.6845 0.086 Uiso 1 1 calc R U
H75B H 0.7177 0.1820 0.6860 0.086 Uiso 1 1 calc R U
C76 C 0.6180(9) 0.4588(3) 0.8172(4) 0.071(3) Uani 1 1 d . .
H76 H 0.5374 0.4627 0.8043 0.086 Uiso 1 1 calc R U
C77 C 0.5288(8) 0.2186(3) 0.9054(3) 0.067(2) Uani 1 1 d . .
H77 H 0.6018 0.2266 0.9225 0.080 Uiso 1 1 calc R U
C78 C 0.3126(9) 0.2132(3) 0.6962(3) 0.069(3) Uani 1 1 d . .
H78A H 0.2297 0.2187 0.7102 0.083 Uiso 1 1 calc R U
H78B H 0.3209 0.1774 0.6891 0.083 Uiso 1 1 calc R U
C79 C 0.1591(9) 0.4154(4) 0.5745(4) 0.078(3) Uani 1 1 d . .
H79 H 0.0945 0.4001 0.5571 0.093 Uiso 1 1 calc R U
C80 C 0.3425(8) 0.2428(3) 0.8670(3) 0.067(2) Uani 1 1 d . .
H80 H 0.2854 0.2677 0.8577 0.080 Uiso 1 1 calc R U
C81 C 0.8624(8) 0.2319(3) 0.6866(3) 0.065(2) Uani 1 1 d . .
H81A H 0.9500 0.2316 0.6764 0.077 Uiso 1 1 calc R U
H81B H 0.8610 0.2346 0.7216 0.077 Uiso 1 1 calc R U
C82 C 0.2745(10) 0.4207(3) 0.5545(3) 0.072(3) Uani 1 1 d . .
H82 H 0.2913 0.4077 0.5239 0.087 Uiso 1 1 calc R U
C83 C 0.5054(9) 0.1696(3) 0.8923(4) 0.074(3) Uani 1 1 d . .
H83 H 0.5617 0.1443 0.9015 0.088 Uiso 1 1 calc R U
C84 C 0.5408(9) 0.5351(3) 0.5874(3) 0.070(3) Uani 1 1 d . .
H84 H 0.4603 0.5480 0.5820 0.084 Uiso 1 1 calc R U
C85 C 0.6796(9) 0.3401(3) 0.9431(3) 0.070(2) Uani 1 1 d . .
H85 H 0.7015 0.3562 0.9144 0.084 Uiso 1 1 calc R U
C86 C 0.7609(10) 0.4710(3) 0.8804(4) 0.078(3) Uani 1 1 d . .
H86 H 0.7791 0.4830 0.9112 0.094 Uiso 1 1 calc R U
C87 C 0.7931(8) 0.1800(3) 0.6192(3) 0.062(2) Uani 1 1 d . .
H87A H 0.7498 0.1490 0.6106 0.074 Uiso 1 1 calc R U
H87B H 0.8775 0.1786 0.6057 0.074 Uiso 1 1 calc R U
C88 C 0.4024(9) 0.1572(4) 0.8662(3) 0.068(2) Uani 1 1 d . .
H88 H 0.3879 0.1238 0.8569 0.082 Uiso 1 1 calc R U
C89 C 0.2650(10) 0.4186(3) 0.9382(4) 0.082(3) Uani 1 1 d . .
H89 H 0.2683 0.4537 0.9388 0.099 Uiso 1 1 calc R U
C90 C 0.4879(9) 0.4745(4) 0.4533(4) 0.077(3) Uani 1 1 d . .
H90 H 0.4499 0.5014 0.4694 0.092 Uiso 1 1 calc R U
C91 C 0.8955(8) 0.3317(3) 0.8405(3) 0.070(2) Uani 1 1 d . .
H91 H 0.8369 0.3520 0.8562 0.084 Uiso 1 1 calc R U
C92 C 1.0081(8) 0.4052(3) 0.3979(3) 0.067(2) Uani 1 1 d . .
H92 H 1.0345 0.3954 0.3672 0.080 Uiso 1 1 calc R U
C93 C 0.6362(13) 0.5498(4) 0.5583(4) 0.086(3) Uani 1 1 d . .
H93 H 0.6205 0.5715 0.5325 0.103 Uiso 1 1 calc R U
C94 C 0.7294(11) 0.3211(4) 1.0236(4) 0.085(3) Uani 1 1 d . .
H94 H 0.7851 0.3226 1.0496 0.102 Uiso 1 1 calc R U
C95 C 0.7508(13) 0.5334(4) 0.5665(5) 0.094(4) Uani 1 1 d . .
H95 H 0.8170 0.5437 0.5467 0.112 Uiso 1 1 calc R U
C96 C 0.7597(9) 0.3423(4) 0.9813(4) 0.077(3) Uani 1 1 d . .
H96 H 0.8369 0.3587 0.9780 0.092 Uiso 1 1 calc R U
C97 C 0.5389(9) 0.2939(3) 0.9897(3) 0.068(2) Uani 1 1 d . .
H97 H 0.4627 0.2766 0.9930 0.081 Uiso 1 1 calc R U
C98 C 0.7739(10) 0.5010(4) 0.6042(4) 0.089(3) Uani 1 1 d . .
H98 H 0.8556 0.4898 0.6105 0.107 Uiso 1 1 calc R U
C99 C 0.2579(9) 0.3171(3) 0.9398(4) 0.083(3) Uani 1 1 d . .
H99 H 0.2554 0.2819 0.9414 0.100 Uiso 1 1 calc R U
C100 C 0.1371(9) 0.4321(4) 0.6195(4) 0.078(3) Uani 1 1 d . .
H100 H 0.0583 0.4269 0.6335 0.094 Uiso 1 1 calc R U
C101 C 0.6154(11) 0.2971(4) 1.0281(4) 0.081(3) Uani 1 1 d . .
H101 H 0.5914 0.2831 1.0576 0.097 Uiso 1 1 calc R U
C102 C 0.4651(14) 0.5587(4) 0.7134(4) 0.107(4) Uani 1 1 d . .
H102 H 0.5355 0.5418 0.7254 0.129 Uiso 1 1 calc R U
C103 C 1.0475(7) 0.4365(3) 0.7862(3) 0.054(2) Uani 1 1 d . .
C105 C 0.3026(12) 0.5649(4) 0.6587(5) 0.112(4) Uani 1 1 d . .
H105 H 0.2569 0.5526 0.6325 0.134 Uiso 1 1 calc R U
C106 C 0.1615(11) 0.3940(4) 0.9545(4) 0.107(4) Uani 1 1 d . .
H106 H 0.0912 0.4123 0.9646 0.128 Uiso 1 1 calc R U
C107 C 0.2717(17) 0.6105(5) 0.6790(7) 0.158(8) Uani 1 1 d . .
H107 H 0.2024 0.6282 0.6671 0.189 Uiso 1 1 calc R U
C108 C 0.1599(10) 0.3436(4) 0.9563(5) 0.111(4) Uani 1 1 d . .
H108 H 0.0902 0.3269 0.9691 0.134 Uiso 1 1 calc R U
C114 C 0.339(3) 0.6305(6) 0.7159(9) 0.192(13) Uani 1 1 d . .
H114 H 0.3198 0.6623 0.7284 0.230 Uiso 1 1 calc R U
O201 O 0.9079(13) 0.6137(5) 0.7811(5) 0.191(5) Uani 1 1 d D .
C202 C 0.8104(15) 0.5743(6) 0.7827(6) 0.150(6) Uani 1 1 d D .
H20A H 0.8396 0.5458 0.8017 0.180 Uiso 1 1 calc R U
H20B H 0.7340 0.5874 0.7974 0.180 Uiso 1 1 calc R U
C203 C 0.7855(15) 0.5587(10) 0.7340(8) 0.236(13) Uani 1 1 d D .
H20C H 0.6983 0.5659 0.7257 0.283 Uiso 1 1 calc R U
H20D H 0.7992 0.5226 0.7308 0.283 Uiso 1 1 calc R U
C204 C 0.871(2) 0.5863(8) 0.7016(7) 0.208(10) Uani 1 1 d D .
H20E H 0.8261 0.5981 0.6731 0.250 Uiso 1 1 calc R U
H20F H 0.9406 0.5650 0.6915 0.250 Uiso 1 1 calc R U
C205 C 0.918(2) 0.6309(6) 0.7319(7) 0.219(11) Uani 1 1 d D .
H20G H 1.0047 0.6391 0.7240 0.263 Uiso 1 1 calc R U
H20H H 0.8659 0.6606 0.7267 0.263 Uiso 1 1 calc R U
O206 O 0.049(2) 0.6444(10) 0.6164(8) 0.356(11) Uani 1 1 d D U
C207 C 0.007(3) 0.5937(11) 0.6018(10) 0.321(14) Uani 1 1 d D U
H20I H 0.0352 0.5685 0.6248 0.386 Uiso 1 1 calc R U
H20J H -0.0848 0.5924 0.5999 0.386 Uiso 1 1 calc R U
C208 C 0.063(3) 0.5850(12) 0.5544(10) 0.333(14) Uani 1 1 d D U
H20K H 0.0067 0.5966 0.5290 0.400 Uiso 1 1 calc R U
H20L H 0.0797 0.5493 0.5496 0.400 Uiso 1 1 calc R U
C209 C 0.182(3) 0.6145(14) 0.5541(11) 0.374(16) Uani 1 1 d D U
H20M H 0.2033 0.6253 0.5217 0.449 Uiso 1 1 calc R U
H20N H 0.2513 0.5946 0.5670 0.449 Uiso 1 1 calc R U
C210 C 0.154(3) 0.6602(11) 0.5869(12) 0.381(16) Uani 1 1 d D U
H21C H 0.2266 0.6684 0.6068 0.458 Uiso 1 1 calc R U
H21D H 0.1319 0.6896 0.5677 0.458 Uiso 1 1 calc R U

loop_
_atom_site_aniso_label
_atom_site_aniso_U_11
_atom_site_aniso_U_22
_atom_site_aniso_U_33
_atom_site_aniso_U_23
_atom_site_aniso_U_13
_atom_site_aniso_U_12
O1 0.052(3) 0.059(4) 0.060(4) -0.001(3) 0.004(3) 0.000(3)
O2 0.063(4) 0.066(4) 0.060(3) 0.000(3) 0.013(3) 0.002(3)
O3 0.050(3) 0.058(3) 0.058(3) 0.001(3) -0.005(3) -0.006(3)
O4 0.056(3) 0.061(4) 0.061(3) 0.001(3) 0.003(3) 0.013(3)
O5 0.061(4) 0.076(4) 0.056(3) 0.000(3) 0.008(3) -0.003(3)
O6 0.056(4) 0.068(4) 0.064(4) -0.001(3) 0.005(3) -0.005(3)
O7 0.066(4) 0.067(4) 0.057(4) 0.004(3) 0.006(3) 0.009(3)
O8 0.056(4) 0.063(4) 0.079(4) 0.006(3) 0.000(3) 0.013(3)
N9 0.044(4) 0.051(4) 0.050(4) -0.001(3) 0.002(3) -0.003(3)
N10 0.054(4) 0.047(4) 0.055(4) 0.002(3) 0.012(3) 0.008(3)
N11 0.051(4) 0.059(4) 0.048(4) -0.002(3) 0.003(3) -0.004(3)
N12 0.047(4) 0.061(4) 0.056(4) 0.005(4) -0.004(4) 0.007(3)
C13 0.051(5) 0.061(6) 0.054(5) 0.005(4) -0.001(4) -0.001(4)
C14 0.052(5) 0.051(5) 0.053(5) -0.001(4) 0.001(4) -0.003(4)
C15 0.048(5) 0.043(5) 0.047(4) 0.000(4) 0.001(4) -0.002(4)
C16 0.34(3) 0.058(9) 0.109(11) -0.034(8) 0.128(16) -0.061(12)
C17 0.051(5) 0.040(5) 0.048(5) -0.005(4) 0.001(4) 0.002(4)
C18 0.060(5) 0.054(6) 0.054(5) -0.002(4) -0.006(4) -0.009(5)
C19 0.049(5) 0.054(5) 0.046(4) 0.002(4) -0.003(4) 0.001(4)
C20 0.046(5) 0.045(5) 0.048(5) 0.005(4) 0.003(4) 0.006(4)
C21 0.051(5) 0.038(4) 0.050(5) 0.006(4) -0.003(4) -0.003(4)
C22 0.049(5) 0.044(5) 0.056(5) 0.001(4) -0.002(4) 0.001(4)
C23 0.056(5) 0.051(5) 0.060(5) 0.009(4) -0.004(4) -0.001(4)
C24 0.058(5) 0.040(5) 0.067(6) 0.005(4) 0.002(5) -0.003(4)
C25 0.058(5) 0.047(5) 0.053(5) 0.009(4) 0.006(4) 0.003(4)
C26 0.057(5) 0.052(5) 0.052(5) 0.000(4) 0.009(4) 0.005(4)
C27 0.042(4) 0.042(4) 0.058(5) 0.003(4) -0.009(4) -0.001(4)
C28 0.046(5) 0.056(5) 0.055(5) 0.000(4) 0.005(4) 0.000(4)
C29 0.050(5) 0.058(5) 0.053(5) 0.003(4) -0.006(4) 0.004(4)
C30 0.066(5) 0.045(5) 0.053(5) 0.003(4) 0.005(4) 0.001(4)
C31 0.055(5) 0.055(5) 0.051(5) 0.003(4) 0.001(4) 0.002(4)
C32 0.067(6) 0.059(5) 0.058(5) -0.004(4) 0.009(5) -0.008(5)
C33 0.051(5) 0.049(5) 0.052(5) -0.006(4) -0.001(4) 0.008(4)
C34 0.061(5) 0.045(5) 0.048(5) 0.002(4) -0.005(4) -0.007(4)
C35 0.070(6) 0.077(6) 0.063(6) 0.003(5) -0.017(5) -0.018(5)
C36 0.049(5) 0.054(5) 0.066(6) -0.004(4) -0.002(5) 0.003(4)
C37 0.052(5) 0.048(5) 0.067(5) 0.005(4) -0.007(4) 0.001(4)
C38 0.053(5) 0.062(6) 0.073(6) 0.013(5) 0.012(5) 0.000(5)
C39 0.086(7) 0.039(5) 0.054(5) -0.001(4) -0.002(5) -0.007(5)
C40 0.058(5) 0.051(5) 0.050(5) 0.000(4) 0.006(4) 0.005(4)
C41 0.052(5) 0.060(6) 0.081(6) -0.004(5) 0.006(5) -0.001(5)
C42 0.050(5) 0.051(5) 0.046(5) 0.012(4) -0.004(4) -0.002(4)
C43 0.047(5) 0.062(6) 0.076(7) 0.016(5) -0.004(5) -0.008(4)
C44 0.070(6) 0.050(5) 0.056(5) -0.014(4) 0.004(5) -0.005(4)
C45 0.058(6) 0.084(7) 0.072(6) -0.013(5) 0.008(5) -0.015(5)
C46 0.055(5) 0.050(5) 0.059(5) 0.003(4) -0.001(4) 0.006(4)
C47 0.049(5) 0.055(5) 0.051(5) -0.001(4) 0.004(4) -0.001(4)
C48 0.072(7) 0.045(5) 0.065(6) -0.013(4) 0.007(5) -0.014(5)
C49 0.066(6) 0.058(6) 0.084(7) 0.008(5) 0.006(5) 0.012(5)
C50 0.059(5) 0.056(5) 0.072(6) 0.006(5) -0.017(5) 0.000(4)
C51 0.061(5) 0.063(6) 0.060(5) 0.016(5) 0.004(5) 0.017(5)
C52 0.059(6) 0.064(6) 0.056(5) 0.001(4) 0.003(5) -0.010(5)
C53 0.043(4) 0.056(5) 0.050(5) 0.002(4) 0.000(4) -0.001(4)
C54 0.055(5) 0.049(5) 0.074(6) -0.002(4) 0.001(5) -0.005(4)
C55 0.066(5) 0.054(5) 0.062(5) -0.002(4) 0.003(4) -0.002(5)
C56 0.063(6) 0.054(5) 0.064(6) 0.001(4) 0.001(5) -0.005(4)
C57 0.061(6) 0.068(6) 0.090(7) -0.013(5) 0.026(6) 0.016(5)
C58 0.061(6) 0.069(6) 0.056(5) -0.003(5) -0.001(4) 0.005(5)
C59 0.075(6) 0.063(6) 0.056(5) -0.008(5) 0.000(5) -0.004(5)
C60 0.067(6) 0.054(6) 0.055(5) -0.008(4) -0.008(5) 0.000(5)
C61 0.076(7) 0.060(6) 0.073(6) 0.003(5) 0.005(5) -0.006(5)
C62 0.076(7) 0.062(6) 0.068(6) -0.005(5) 0.007(6) -0.002(5)
C63 0.076(7) 0.064(6) 0.070(6) 0.014(5) -0.023(5) -0.013(5)
C64 0.074(6) 0.074(7) 0.084(7) 0.021(6) 0.021(6) 0.008(6)
C65 0.054(6) 0.070(6) 0.071(6) -0.020(5) 0.013(5) -0.015(5)
C66 0.061(6) 0.059(6) 0.070(6) 0.004(5) -0.007(5) -0.001(5)
C67 0.050(5) 0.070(7) 0.109(9) 0.033(6) -0.001(6) -0.002(5)
C68 0.078(6) 0.056(6) 0.063(6) 0.005(5) -0.005(5) -0.008(5)
C69 0.073(6) 0.063(6) 0.057(5) 0.003(4) 0.002(5) 0.006(5)
C70 0.058(6) 0.062(6) 0.066(6) -0.009(4) 0.001(5) 0.007(5)
C71 0.054(5) 0.082(7) 0.081(7) -0.018(5) 0.010(5) 0.006(5)
C72 0.073(6) 0.057(5) 0.056(5) 0.007(4) 0.002(5) 0.003(5)
C73 0.062(5) 0.045(5) 0.058(5) -0.006(4) 0.015(4) -0.006(4)
C74 0.114(9) 0.040(5) 0.082(7) -0.007(5) 0.043(7) -0.016(6)
C75 0.080(6) 0.057(6) 0.079(7) 0.004(5) -0.007(5) 0.011(5)
C76 0.072(6) 0.066(6) 0.076(7) 0.004(5) 0.009(5) 0.012(5)
C77 0.061(6) 0.060(6) 0.080(6) -0.003(5) 0.003(5) 0.013(5)
C78 0.096(7) 0.065(6) 0.047(5) -0.003(4) 0.012(5) -0.010(5)
C79 0.056(6) 0.079(7) 0.097(8) 0.029(6) -0.028(6) -0.023(5)
C80 0.066(6) 0.059(6) 0.076(6) 0.013(5) -0.008(5) 0.002(5)
C81 0.072(6) 0.063(6) 0.059(5) 0.005(5) -0.004(5) 0.000(5)
C82 0.077(7) 0.066(6) 0.074(6) 0.001(5) -0.017(6) -0.007(5)
C83 0.072(6) 0.052(6) 0.097(7) 0.001(5) 0.017(6) 0.016(5)
C84 0.077(6) 0.052(6) 0.080(7) -0.002(5) 0.017(6) -0.014(5)
C85 0.069(6) 0.087(7) 0.053(5) -0.007(5) 0.004(5) -0.006(5)
C86 0.072(7) 0.084(7) 0.078(7) -0.023(5) 0.011(6) -0.006(6)
C87 0.065(6) 0.045(5) 0.076(6) -0.003(4) 0.006(5) -0.001(4)
C88 0.080(7) 0.059(6) 0.066(6) -0.004(5) 0.004(5) 0.003(6)
C89 0.079(7) 0.048(6) 0.119(9) -0.001(5) 0.024(7) 0.010(5)
C90 0.070(6) 0.085(7) 0.076(7) 0.016(6) 0.004(6) 0.024(6)
C91 0.068(6) 0.071(6) 0.071(6) 0.006(5) 0.010(5) 0.000(5)
C92 0.066(6) 0.067(6) 0.067(6) 0.006(5) 0.015(5) -0.001(5)
C93 0.112(9) 0.055(6) 0.090(8) -0.010(5) 0.032(8) -0.009(7)
C94 0.080(8) 0.096(8) 0.079(8) -0.002(6) -0.014(6) 0.014(6)
C95 0.110(10) 0.065(7) 0.106(9) -0.017(7) 0.043(8) -0.032(7)
C96 0.069(6) 0.094(7) 0.068(7) -0.014(6) -0.005(6) -0.009(6)
C97 0.073(6) 0.077(6) 0.054(6) 0.006(5) -0.002(5) 0.007(5)
C98 0.065(7) 0.094(8) 0.109(9) -0.021(7) 0.011(7) -0.021(6)
C99 0.068(6) 0.058(6) 0.124(9) 0.003(6) 0.029(6) 0.006(5)
C100 0.058(6) 0.084(7) 0.093(8) 0.031(6) 0.003(6) -0.002(6)
C101 0.099(8) 0.082(7) 0.062(6) 0.012(5) -0.012(6) 0.012(6)
C102 0.182(12) 0.060(7) 0.079(7) -0.021(6) 0.049(8) -0.043(8)
C103 0.044(5) 0.063(6) 0.055(5) -0.001(4) 0.001(4) -0.001(4)
C105 0.134(11) 0.055(7) 0.146(11) 0.013(7) 0.062(9) 0.010(7)
C106 0.083(8) 0.071(8) 0.166(12) -0.004(7) 0.039(8) 0.013(6)
C107 0.201(17) 0.038(8) 0.24(2) 0.015(9) 0.140(16) 0.016(9)
C108 0.072(7) 0.062(7) 0.199(13) 0.000(7) 0.046(8) 0.011(6)
C114 0.31(3) 0.049(10) 0.21(2) -0.032(11) 0.18(2) -0.047(13)
O201 0.203(12) 0.188(12) 0.181(12) 0.034(10) 0.008(10) 0.033(10)
C202 0.128(13) 0.168(15) 0.155(15) -0.047(12) -0.008(11) -0.004(12)
C203 0.106(13) 0.45(4) 0.157(18) -0.07(2) -0.024(12) -0.067(19)
C204 0.24(2) 0.176(18) 0.20(2) 0.006(17) -0.089(19) 0.125(18)
C205 0.38(3) 0.120(14) 0.161(18) 0.018(14) 0.06(2) 0.066(18)
O206 0.248(19) 0.49(3) 0.33(2) -0.11(2) -0.017(17) -0.04(2)
C207 0.26(3) 0.39(3) 0.31(3) -0.18(3) 0.00(2) -0.11(2)
C208 0.23(3) 0.50(4) 0.27(3) -0.10(3) 0.07(2) -0.08(3)
C209 0.29(3) 0.58(4) 0.25(3) -0.10(3) 0.09(3) -0.07(3)
C210 0.21(2) 0.60(4) 0.34(3) -0.11(3) 0.11(2) -0.04(3)

loop_
_atom_type_symbol
_atom_type_description
_atom_type_scat_dispersion_real
_atom_type_scat_dispersion_imag
_atom_type_scat_source
C C 0.0181 0.0091
;
International Tables for Crystallography
(Vol. C, Tables 4.2.6.8 and 6.1.1.4)
;
H H 0.0000 0.0000
;
International Tables for Crystallography
(Vol. C, Table 6.1.1.4)
;
N N 0.0311 0.0180
;
International Tables for Crystallography
(Vol. C, Tables 4.2.6.8 and 6.1.1.4)
;
O O 0.0492 0.0322
;
International Tables for Crystallography
(Vol. C, Tables 4.2.6.8 and 6.1.1.4)
;

loop_
_geom_angle_atom_site_label_1
_geom_angle_atom_site_label_2
_geom_angle_atom_site_label_3
_geom_angle
N9 O1 H1 109.5
N11 O5 H5 109.5
N10 O7 H7 109.5
N12 O8 H8 109.5
C17 N9 O1 120.1(6)
C17 N9 C19 124.3(6)
O1 N9 C19 115.4(6)
C13 N10 O7 117.4(6)
C13 N10 C40 124.0(7)
O7 N10 C40 116.0(6)
C29 N11 O5 119.4(6)
C29 N11 C34 123.7(7)
O5 N11 C34 114.0(6)
C25 N12 O8 120.0(7)
C25 N12 C30 122.8(7)
O8 N12 C30 116.2(6)
O2 C13 N10 119.5(8)
O2 C13 C44 121.3(8)
N10 C13 C44 119.0(8)
C18 C14 C15 120.0(8)
C18 C14 H14 120.0
C15 C14 H14 120.0
C33 C15 C14 118.0(7)
C33 C15 C20 121.2(7)
C14 C15 C20 120.4(7)
C114 C16 C102 121(2)
C114 C16 H16 119.4
C102 C16 H16 119.4
O3 C17 N9 119.3(7)
O3 C17 C21 121.6(7)
N9 C17 C21 119.0(7)
C14 C18 C39 121.4(8)
C14 C18 H18 119.3
C39 C18 H18 119.3
N9 C19 C55 110.8(6)
N9 C19 C34 112.8(6)
C55 C19 C34 110.4(6)
N9 C19 H19 107.6
C55 C19 H19 107.6
C34 C19 H19 107.6
C27 C20 C15 111.3(6)
C27 C20 C42 106.1(5)
C15 C20 C42 112.2(6)
C27 C20 C21 114.9(6)
C15 C20 C21 105.1(5)
C42 C20 C21 107.4(6)
C17 C21 C20 114.5(6)
C17 C21 H21A 108.6
C20 C21 H21A 108.6
C17 C21 H21B 108.6
C20 C21 H21B 108.6
H21A C21 H21B 107.6
C46 C22 C37 105.0(6)
C46 C22 C31 111.6(6)
C37 C22 C31 113.2(6)
C46 C22 C23 108.9(6)
C37 C22 C23 112.9(6)
C31 C22 C23 105.3(6)
C25 C23 C22 113.2(6)
C25 C23 H23A 108.9
C22 C23 H23A 108.9
C25 C23 H23B 108.9
C22 C23 H23B 108.9
H23A C23 H23B 107.7
C38 C24 C56 118.7(8)
C38 C24 C73 119.5(8)
C56 C24 C73 121.6(7)
O4 C25 N12 119.6(7)
O4 C25 C23 120.2(7)
N12 C25 C23 120.2(7)
C58 C26 C28 121.0(8)
C58 C26 H26 119.5
C28 C26 H26 119.5
C52 C27 C32 116.6(7)
C52 C27 C20 123.7(7)
C32 C27 C20 119.6(7)
C91 C28 C26 117.1(8)
C91 C28 C47 122.8(7)
C26 C28 C47 119.9(7)
O6 C29 N11 119.5(8)
O6 C29 C53 121.4(8)
N11 C29 C53 119.1(7)
N12 C30 C72 112.0(7)
N12 C30 C40 114.4(6)
C72 C30 C40 109.2(6)
N12 C30 H30 106.9
C72 C30 H30 106.9
C40 C30 H30 106.9
C77 C31 C80 118.4(8)
C77 C31 C22 120.3(7)
C80 C31 C22 121.0(7)
C92 C32 C27 121.7(8)
C92 C32 H32 119.2
C27 C32 H32 119.2
C15 C33 C60 121.7(8)
C15 C33 H33 119.2
C60 C33 H33 119.2
N11 C34 C81 111.9(6)
N11 C34 C19 110.7(6)
C81 C34 C19 110.4(6)
N11 C34 H34 107.9
C81 C34 H34 107.9
C19 C34 H34 107.9
C43 C35 C52 120.8(8)
C43 C35 H35 119.6
C52 C35 H35 119.6
C71 C36 C70 117.3(8)
C71 C36 C47 119.9(7)
C70 C36 C47 122.8(8)
C99 C37 C61 116.5(8)
C99 C37 C22 121.7(7)
C61 C37 C22 121.5(8)
C24 C38 C100 120.4(9)
C24 C38 H38 119.8
C100 C38 H38 119.8
C18 C39 C60 119.9(7)
C18 C39 H39 120.0
C60 C39 H39 120.0
N10 C40 C69 110.9(7)
N10 C40 C30 111.0(6)
C69 C40 C30 110.5(7)
N10 C40 H40 108.1
C69 C40 H40 108.1
C30 C40 H40 108.1
C54 C41 C65 120.1(9)
C54 C41 H41 120.0
C65 C41 H41 120.0
C51 C42 C50 117.8(7)
C51 C42 C20 120.9(7)
C50 C42 C20 121.2(7)
C35 C43 C92 118.7(8)
C35 C43 H43 120.6
C92 C43 H43 120.6
C13 C44 C73 115.9(7)
C13 C44 H44A 108.3
C73 C44 H44A 108.3
C13 C44 H44B 108.3
C73 C44 H44B 108.3
H44A C44 H44B 107.4
C48 C45 C98 121.5(10)
C48 C45 H45 119.2
C98 C45 H45 119.2
C97 C46 C85 116.3(8)
C97 C46 C22 119.8(8)
C85 C46 C22 123.9(7)
C36 C47 C53 114.3(6)
C36 C47 C28 111.0(6)
C53 C47 C28 106.8(6)
C36 C47 C103 106.0(6)
C53 C47 C103 108.0(6)
C28 C47 C103 110.8(6)
C45 C48 C84 117.2(9)
C45 C48 C73 125.6(8)
C84 C48 C73 117.1(8)
C58 C49 C64 119.0(8)
C58 C49 H49 120.5
C64 C49 H49 120.5
C63 C50 C42 120.5(9)
C63 C50 H50 119.7
C42 C50 H50 119.7
C90 C51 C42 122.1(9)
C90 C51 H51 119.0
C42 C51 H51 119.0
C27 C52 C35 122.0(8)
C27 C52 H52 119.0
C35 C52 H52 119.0
C29 C53 C47 115.9(6)
C29 C53 H53A 108.3
C47 C53 H53A 108.3
C29 C53 H53B 108.3
C47 C53 H53B 108.3
H53A C53 H53B 107.4
C103 C54 C41 121.5(8)
C103 C54 H54 119.2
C41 C54 H54 119.2
C19 C55 C87 110.0(7)
C19 C55 H55A 109.7
C87 C55 H55A 109.7
C19 C55 H55B 109.7
C87 C55 H55B 109.7
H55A C55 H55B 108.2
C82 C56 C24 120.8(9)
C82 C56 H56 119.6
C24 C56 H56 119.6
C76 C57 C86 120.1(8)
C76 C57 H57 119.9
C86 C57 H57 119.9
C26 C58 C49 121.5(8)
C26 C58 H58 119.2
C49 C58 H58 119.2
C78 C59 C69 110.7(7)
C78 C59 H59A 109.5
C69 C59 H59A 109.5
C78 C59 H59B 109.5
C69 C59 H59B 109.5
H59A C59 H59B 108.1
C39 C60 C33 119.0(8)
C39 C60 H60 120.5
C33 C60 H60 120.5
C89 C61 C37 121.9(9)
C89 C61 H61 119.1
C37 C61 H61 119.1
C65 C62 C66 120.0(8)
C65 C62 H62 120.0
C66 C62 H62 120.0
C50 C63 C67 120.6(9)
C50 C63 H63 119.7
C67 C63 H63 119.7
C49 C64 C91 119.0(9)
C49 C64 H64 120.5
C91 C64 H64 120.5
C62 C65 C41 118.9(8)
C62 C65 H65 120.5
C41 C65 H65 120.5
C103 C66 C62 120.4(8)
C103 C66 H66 119.8
C62 C66 H66 119.8
C90 C67 C63 118.2(9)
C90 C67 H67 120.9
C63 C67 H67 120.9
C88 C68 C80 121.5(9)
C88 C68 H68 119.2
C80 C68 H68 119.2
C59 C69 C40 111.6(7)
C59 C69 H69A 109.3
C40 C69 H69A 109.3
C59 C69 H69B 109.3
C40 C69 H69B 109.3
H69A C69 H69B 108.0
C36 C70 C76 120.9(9)
C36 C70 H70 119.5
C76 C70 H70 119.5
C36 C71 C86 122.4(9)
C36 C71 H71 118.8
C86 C71 H71 118.8
C78 C72 C30 111.3(7)
C78 C72 H72A 109.4
C30 C72 H72A 109.4
C78 C72 H72B 109.4
C30 C72 H72B 109.4
H72A C72 H72B 108.0
C48 C73 C74 106.8(6)
C48 C73 C24 111.4(6)
C74 C73 C24 112.2(8)
C48 C73 C44 113.6(7)
C74 C73 C44 107.2(7)
C24 C73 C44 105.7(6)
C102 C74 C105 116.9(11)
C102 C74 C73 120.4(12)
C105 C74 C73 122.4(10)
C87 C75 C81 110.8(7)
C87 C75 H75A 109.5
C81 C75 H75A 109.5
C87 C75 H75B 109.5
C81 C75 H75B 109.5
H75A C75 H75B 108.1
C57 C76 C70 120.2(9)
C57 C76 H76 119.9
C70 C76 H76 119.9
C31 C77 C83 120.1(9)
C31 C77 H77 119.9
C83 C77 H77 119.9
C72 C78 C59 111.6(7)
C72 C78 H78A 109.3
C59 C78 H78A 109.3
C72 C78 H78B 109.3
C59 C78 H78B 109.3
H78A C78 H78B 108.0
C100 C79 C82 120.3(9)
C100 C79 H79 119.9
C82 C79 H79 119.9
C31 C80 C68 120.2(8)
C31 C80 H80 119.9
C68 C80 H80 119.9
C75 C81 C34 112.1(7)
C75 C81 H81A 109.2
C34 C81 H81A 109.2
C75 C81 H81B 109.2
C34 C81 H81B 109.2
H81A C81 H81B 107.9
C79 C82 C56 118.9(9)
C79 C82 H82 120.5
C56 C82 H82 120.5
C88 C83 C77 121.3(9)
C88 C83 H83 119.4
C77 C83 H83 119.4
C93 C84 C48 122.3(10)
C93 C84 H84 118.8
C48 C84 H84 118.8
C96 C85 C46 121.3(9)
C96 C85 H85 119.4
C46 C85 H85 119.4
C57 C86 C71 118.9(9)
C57 C86 H86 120.5
C71 C86 H86 120.5
C75 C87 C55 111.5(7)
C75 C87 H87A 109.3
C55 C87 H87A 109.3
C75 C87 H87B 109.3
C55 C87 H87B 109.3
H87A C87 H87B 108.0
C68 C88 C83 118.4(9)
C68 C88 H88 120.8
C83 C88 H88 120.8
C61 C89 C106 119.4(9)
C61 C89 H89 120.3
C106 C89 H89 120.3
C51 C90 C67 120.8(10)
C51 C90 H90 119.6
C67 C90 H90 119.6
C28 C91 C64 122.3(9)
C28 C91 H91 118.8
C64 C91 H91 118.8
C32 C92 C43 120.1(9)
C32 C92 H92 119.9
C43 C92 H92 119.9
C95 C93 C84 119.5(11)
C95 C93 H93 120.2
C84 C93 H93 120.2
C96 C94 C101 119.1(10)
C96 C94 H94 120.4
C101 C94 H94 120.4
C93 C95 C98 120.4(11)
C93 C95 H95 119.8
C98 C95 H95 119.8
C94 C96 C85 121.0(10)
C94 C96 H96 119.5
C85 C96 H96 119.5
C101 C97 C46 122.9(9)
C101 C97 H97 118.5
C46 C97 H97 118.5
C45 C98 C95 119.0(10)
C45 C98 H98 120.5
C95 C98 H98 120.5
C108 C99 C37 121.7(9)
C108 C99 H99 119.2
C37 C99 H99 119.2
C79 C100 C38 120.8(9)
C79 C100 H100 119.6
C38 C100 H100 119.6
C97 C101 C94 119.3(10)
C97 C101 H101 120.3
C94 C101 H101 120.3
C74 C102 C16 122.9(16)
C74 C102 H102 118.5
C16 C102 H102 118.5
C54 C103 C66 119.0(8)
C54 C103 C47 123.4(7)
C66 C103 C47 117.5(7)
C74 C105 C107 119.5(15)
C74 C105 H105 120.3
C107 C105 H105 120.3
C108 C106 C89 120.1(10)
C108 C106 H106 119.9
C89 C106 H106 119.9
C114 C107 C105 121.9(19)
C114 C107 H107 119.0
C105 C107 H107 119.0
C99 C108 C106 120.3(10)
C99 C108 H108 119.9
C106 C108 H108 119.9
C16 C114 C107 117.5(16)
C16 C114 H114 121.3
C107 C114 H114 121.3
C205 O201 C202 107.7(15)
C203 C202 O201 107.9(15)
C203 C202 H20A 110.1
O201 C202 H20A 110.1
C203 C202 H20B 110.1
O201 C202 H20B 110.1
H20A C202 H20B 108.4
C202 C203 C204 108.5(16)
C202 C203 H20C 110.0
C204 C203 H20C 110.0
C202 C203 H20D 110.0
C204 C203 H20D 110.0
H20C C203 H20D 108.4
C203 C204 C205 104.4(16)
C203 C204 H20E 110.9
C205 C204 H20E 110.9
C203 C204 H20F 110.9
C205 C204 H20F 110.9
H20E C204 H20F 108.9
O201 C205 C204 104.5(14)
O201 C205 H20G 110.9
C204 C205 H20G 110.9
O201 C205 H20H 110.9
C204 C205 H20H 110.9
H20G C205 H20H 108.9
C210 O206 C207 110.1(17)
C208 C207 O206 105.5(18)
C208 C207 H20I 110.6
O206 C207 H20I 110.6
C208 C207 H20J 110.6
O206 C207 H20J 110.6
H20I C207 H20J 108.8
C207 C208 C209 105.5(19)
C207 C208 H20K 110.6
C209 C208 H20K 110.6
C207 C208 H20L 110.6
C209 C208 H20L 110.6
H20K C208 H20L 108.8
C208 C209 C210 104.2(18)
C208 C209 H20M 110.9
C210 C209 H20M 110.9
C208 C209 H20N 110.9
C210 C209 H20N 110.9
H20M C209 H20N 108.9
O206 C210 C209 104.7(18)
O206 C210 H21C 110.8
C209 C210 H21C 110.8
O206 C210 H21D 110.8
C209 C210 H21D 110.8
H21C C210 H21D 108.9

loop_
_geom_bond_atom_site_label_1
_geom_bond_atom_site_label_2
_geom_bond_distance
O1 N9 1.402(7)
O1 H1 0.8400
O2 C13 1.267(9)
O3 C17 1.244(8)
O4 C25 1.253(9)
O5 N11 1.414(8)
O5 H5 0.8400
O6 C29 1.232(9)
O7 N10 1.402(7)
O7 H7 0.8400
O8 N12 1.402(8)
O8 H8 0.8400
N9 C17 1.337(9)
N9 C19 1.458(9)
N10 C13 1.353(10)
N10 C40 1.449(9)
N11 C29 1.349(10)
N11 C34 1.462(9)
N12 C25 1.354(10)
N12 C30 1.438(10)
C13 C44 1.483(11)
C14 C18 1.367(10)
C14 C15 1.403(10)
C14 H14 0.9500
C15 C33 1.377(10)
C15 C20 1.547(10)
C16 C114 1.34(3)
C16 C102 1.380(16)
C16 H16 0.9500
C17 C21 1.498(10)
C18 C39 1.372(11)
C18 H18 0.9500
C19 C55 1.516(10)
C19 C34 1.529(10)
C19 H19 1.0000
C20 C27 1.535(10)
C20 C42 1.553(10)
C20 C21 1.567(10)
C21 H21A 0.9900
C21 H21B 0.9900
C22 C46 1.529(11)
C22 C37 1.539(11)
C22 C31 1.547(10)
C22 C23 1.560(11)
C23 C25 1.513(11)
C23 H23A 0.9900
C23 H23B 0.9900
C24 C38 1.373(11)
C24 C56 1.395(11)
C24 C73 1.553(11)
C26 C58 1.374(10)
C26 C28 1.392(10)
C26 H26 0.9500
C27 C52 1.363(10)
C27 C32 1.409(11)
C28 C91 1.377(11)
C28 C47 1.539(11)
C29 C53 1.506(10)
C30 C72 1.530(10)
C30 C40 1.533(10)
C30 H30 1.0000
C31 C77 1.379(11)
C31 C80 1.390(11)
C32 C92 1.368(11)
C32 H32 0.9500
C33 C60 1.397(10)
C33 H33 0.9500
C34 C81 1.527(10)
C34 H34 1.0000
C35 C43 1.366(12)
C35 C52 1.381(11)
C35 H35 0.9500
C36 C71 1.385(11)
C36 C70 1.387(11)
C36 C47 1.529(11)
C37 C99 1.391(11)
C37 C61 1.400(11)
C38 C100 1.375(13)
C38 H38 0.9500
C39 C60 1.373(11)
C39 H39 0.9500
C40 C69 1.526(11)
C40 H40 1.0000
C41 C54 1.388(11)
C41 C65 1.399(12)
C41 H41 0.9500
C42 C51 1.372(10)
C42 C50 1.390(11)
C43 C92 1.383(11)
C43 H43 0.9500
C44 C73 1.564(11)
C44 H44A 0.9900
C44 H44B 0.9900
C45 C48 1.356(12)
C45 C98 1.394(13)
C45 H45 0.9500
C46 C97 1.393(11)
C46 C85 1.394(11)
C47 C53 1.536(10)
C47 C103 1.560(11)
C48 C84 1.396(12)
C48 C73 1.530(11)
C49 C58 1.375(11)
C49 C64 1.382(12)
C49 H49 0.9500
C50 C63 1.387(11)
C50 H50 0.9500
C51 C90 1.364(11)
C51 H51 0.9500
C52 H52 0.9500
C53 H53A 0.9900
C53 H53B 0.9900
C54 C103 1.373(11)
C54 H54 0.9500
C55 C87 1.517(11)
C55 H55A 0.9900
C55 H55B 0.9900
C56 C82 1.390(11)
C56 H56 0.9500
C57 C76 1.366(12)
C57 C86 1.385(13)
C57 H57 0.9500
C58 H58 0.9500
C59 C78 1.512(11)
C59 C69 1.527(11)
C59 H59A 0.9900
C59 H59B 0.9900
C60 H60 0.9500
C61 C89 1.362(12)
C61 H61 0.9500
C62 C65 1.388(12)
C62 C66 1.411(11)
C62 H62 0.9500
C63 C67 1.388(13)
C63 H63 0.9500
C64 C91 1.404(12)
C64 H64 0.9500
C65 H65 0.9500
C66 C103 1.386(11)
C66 H66 0.9500
C67 C90 1.379(13)
C67 H67 0.9500
C68 C88 1.358(11)
C68 C80 1.395(11)
C68 H68 0.9500
C69 H69A 0.9900
C69 H69B 0.9900
C70 C76 1.406(11)
C70 H70 0.9500
C71 C86 1.394(12)
C71 H71 0.9500
C72 C78 1.506(11)
C72 H72A 0.9900
C72 H72B 0.9900
C73 C74 1.532(12)
C74 C102 1.358(15)
C74 C105 1.393(15)
C75 C87 1.500(11)
C75 C81 1.511(11)
C75 H75A 0.9900
C75 H75B 0.9900
C76 H76 0.9500
C77 C83 1.399(12)
C77 H77 0.9500
C78 H78A 0.9900
C78 H78B 0.9900
C79 C100 1.367(13)
C79 C82 1.377(13)
C79 H79 0.9500
C80 H80 0.9500
C81 H81A 0.9900
C81 H81B 0.9900
C82 H82 0.9500
C83 C88 1.375(12)
C83 H83 0.9500
C84 C93 1.378(13)
C84 H84 0.9500
C85 C96 1.384(12)
C85 H85 0.9500
C86 H86 0.9500
C87 H87A 0.9900
C87 H87B 0.9900
C88 H88 0.9500
C89 C106 1.379(14)
C89 H89 0.9500
C90 H90 0.9500
C91 H91 0.9500
C92 H92 0.9500
C93 C95 1.337(15)
C93 H93 0.9500
C94 C96 1.363(13)
C94 C101 1.398(14)
C94 H94 0.9500
C95 C98 1.399(15)
C95 H95 0.9500
C96 H96 0.9500
C97 C101 1.367(12)
C97 H97 0.9500
C98 H98 0.9500
C99 C108 1.361(12)
C99 H99 0.9500
C100 H100 0.9500
C101 H101 0.9500
C102 H102 0.9500
C105 C107 1.399(16)
C105 H105 0.9500
C106 C108 1.362(13)
C106 H106 0.9500
C107 C114 1.38(3)
C107 H107 0.9500
C108 H108 0.9500
C114 H114 0.9500
O201 C205 1.468(17)
O201 C202 1.498(15)
C202 C203 1.462(18)
C202 H20A 0.9900
C202 H20B 0.9900
C203 C204 1.50(2)
C203 H20C 0.9900
C203 H20D 0.9900
C204 C205 1.56(2)
C204 H20E 0.9900
C204 H20F 0.9900
C205 H20G 0.9900
C205 H20H 0.9900
O206 C210 1.472(19)
O206 C207 1.501(18)
C207 C208 1.49(2)
C207 H20I 0.9900
C207 H20J 0.9900
C208 C209 1.51(2)
C208 H20K 0.9900
C208 H20L 0.9900
C209 C210 1.57(2)
C209 H20M 0.9900
C209 H20N 0.9900
C210 H21C 0.9900
C210 H21D 0.9900

loop_
_geom_torsion_atom_site_label_1
_geom_torsion_atom_site_label_2
_geom_torsion_atom_site_label_3
_geom_torsion_atom_site_label_4
_geom_torsion
O7 N10 C13 O2 -164.7(6)
C40 N10 C13 O2 -4.0(11)
O7 N10 C13 C44 20.9(10)
C40 N10 C13 C44 -178.5(7)
C18 C14 C15 C33 -2.3(11)
C18 C14 C15 C20 -175.4(7)
O1 N9 C17 O3 173.2(6)
C19 N9 C17 O3 -11.1(11)
O1 N9 C17 C21 -8.9(10)
C19 N9 C17 C21 166.8(6)
C15 C14 C18 C39 1.0(12)
C17 N9 C19 C55 -131.8(7)
O1 N9 C19 C55 44.2(8)
C17 N9 C19 C34 103.9(8)
O1 N9 C19 C34 -80.1(8)
C33 C15 C20 C27 32.0(9)
C14 C15 C20 C27 -155.1(7)
C33 C15 C20 C42 150.7(7)
C14 C15 C20 C42 -36.4(9)
C33 C15 C20 C21 -93.0(8)
C14 C15 C20 C21 80.0(8)
O3 C17 C21 C20 67.0(9)
N9 C17 C21 C20 -110.8(7)
C27 C20 C21 C17 -76.4(8)
C15 C20 C21 C17 46.3(8)
C42 C20 C21 C17 165.9(6)
C46 C22 C23 C25 178.5(6)
C37 C22 C23 C25 -65.3(9)
C31 C22 C23 C25 58.7(8)
O8 N12 C25 O4 177.6(6)
C30 N12 C25 O4 -13.7(11)
O8 N12 C25 C23 -2.9(10)
C30 N12 C25 C23 165.8(7)
C22 C23 C25 O4 65.6(9)
C22 C23 C25 N12 -113.9(8)
C15 C20 C27 C52 -139.2(7)
C42 C20 C27 C52 98.5(8)
C21 C20 C27 C52 -20.0(10)
C15 C20 C27 C32 44.6(9)
C42 C20 C27 C32 -77.7(8)
C21 C20 C27 C32 163.8(7)
C58 C26 C28 C91 0.5(11)
C58 C26 C28 C47 -175.9(7)
O5 N11 C29 O6 -167.9(6)
C34 N11 C29 O6 -8.5(11)
O5 N11 C29 C53 14.7(10)
C34 N11 C29 C53 174.2(6)
C25 N12 C30 C72 -134.9(8)
O8 N12 C30 C72 34.2(9)
C25 N12 C30 C40 100.1(8)
O8 N12 C30 C40 -90.8(8)
C46 C22 C31 C77 -24.0(10)
C37 C22 C31 C77 -142.3(8)
C23 C22 C31 C77 93.9(8)
C46 C22 C31 C80 162.3(7)
C37 C22 C31 C80 44.0(10)
C23 C22 C31 C80 -79.8(9)
C52 C27 C32 C92 0.7(11)
C20 C27 C32 C92 177.1(7)
C14 C15 C33 C60 2.5(11)
C20 C15 C33 C60 175.6(7)
C29 N11 C34 C81 -92.3(9)
O5 N11 C34 C81 68.1(8)
C29 N11 C34 C19 144.0(7)
O5 N11 C34 C19 -55.6(8)
N9 C19 C34 N11 -54.9(8)
C55 C19 C34 N11 -179.4(6)
N9 C19 C34 C81 -179.5(6)
C55 C19 C34 C81 56.0(9)
C46 C22 C37 C99 -98.8(9)
C31 C22 C37 C99 23.3(11)
C23 C22 C37 C99 142.8(8)
C46 C22 C37 C61 74.0(9)
C31 C22 C37 C61 -164.0(7)
C23 C22 C37 C61 -44.5(10)
C56 C24 C38 C100 -1.3(12)
C73 C24 C38 C100 -177.1(7)
C14 C18 C39 C60 0.2(12)
C13 N10 C40 C69 -95.0(9)
O7 N10 C40 C69 65.9(8)
C13 N10 C40 C30 141.8(7)
O7 N10 C40 C30 -57.3(9)
N12 C30 C40 N10 -53.0(9)
C72 C30 C40 N10 -179.4(7)
N12 C30 C40 C69 -176.4(6)
C72 C30 C40 C69 57.2(9)
C27 C20 C42 C51 -95.2(8)
C15 C20 C42 C51 143.1(7)
C21 C20 C42 C51 28.1(9)
C27 C20 C42 C50 80.0(8)
C15 C20 C42 C50 -41.7(9)
C21 C20 C42 C50 -156.7(7)
C52 C35 C43 C92 0.4(13)
O2 C13 C44 C73 60.5(10)
N10 C13 C44 C73 -125.1(8)
C37 C22 C46 C97 65.3(9)
C31 C22 C46 C97 -57.7(9)
C23 C22 C46 C97 -173.5(7)
C37 C22 C46 C85 -113.0(8)
C31 C22 C46 C85 124.0(8)
C23 C22 C46 C85 8.2(10)
C71 C36 C47 C53 -165.3(7)
C70 C36 C47 C53 13.9(11)
C71 C36 C47 C28 73.8(9)
C70 C36 C47 C28 -106.9(8)
C71 C36 C47 C103 -46.5(10)
C70 C36 C47 C103 132.7(8)
C91 C28 C47 C36 -0.1(10)
C26 C28 C47 C36 176.0(7)
C91 C28 C47 C53 -125.3(8)
C26 C28 C47 C53 50.8(9)
C91 C28 C47 C103 117.4(8)
C26 C28 C47 C103 -66.5(9)
C98 C45 C48 C84 -0.3(13)
C98 C45 C48 C73 -176.5(8)
C51 C42 C50 C63 -2.3(11)
C20 C42 C50 C63 -177.6(7)
C50 C42 C51 C90 3.0(12)
C20 C42 C51 C90 178.3(8)
C32 C27 C52 C35 -2.1(11)
C20 C27 C52 C35 -178.4(7)
C43 C35 C52 C27 1.6(13)
O6 C29 C53 C47 44.7(10)
N11 C29 C53 C47 -137.9(7)
C36 C47 C53 C29 -82.7(8)
C28 C47 C53 C29 40.5(9)
C103 C47 C53 C29 159.6(6)
C65 C41 C54 C103 0.4(12)
N9 C19 C55 C87 176.3(6)
C34 C19 C55 C87 -58.1(8)
C38 C24 C56 C82 1.1(12)
C73 C24 C56 C82 176.9(7)
C28 C26 C58 C49 0.4(13)
C64 C49 C58 C26 -1.1(13)
C18 C39 C60 C33 0.0(12)
C15 C33 C60 C39 -1.4(12)
C99 C37 C61 C89 -2.0(13)
C22 C37 C61 C89 -175.1(9)
C42 C50 C63 C67 1.2(13)
C58 C49 C64 C91 0.9(14)
C66 C62 C65 C41 -1.1(12)
C54 C41 C65 C62 0.2(12)
C65 C62 C66 C103 1.4(13)
C50 C63 C67 C90 -0.7(13)
C78 C59 C69 C40 54.8(10)
N10 C40 C69 C59 -179.9(7)
C30 C40 C69 C59 -56.5(9)
C71 C36 C70 C76 0.2(12)
C47 C36 C70 C76 -179.1(8)
C70 C36 C71 C86 0.3(13)
C47 C36 C71 C86 179.5(8)
N12 C30 C72 C78 174.3(6)
C40 C30 C72 C78 -58.0(9)
C45 C48 C73 C74 115.5(10)
C84 C48 C73 C74 -60.7(10)
C45 C48 C73 C24 -121.7(9)
C84 C48 C73 C24 62.1(9)
C45 C48 C73 C44 -2.5(11)
C84 C48 C73 C44 -178.7(7)
C38 C24 C73 C48 -170.6(7)
C56 C24 C73 C48 13.7(10)
C38 C24 C73 C74 -51.0(10)
C56 C24 C73 C74 133.3(8)
C38 C24 C73 C44 65.6(9)
C56 C24 C73 C44 -110.1(8)
C13 C44 C73 C48 -78.4(9)
C13 C44 C73 C74 163.9(8)
C13 C44 C73 C24 44.1(9)
C48 C73 C74 C102 -74.2(10)
C24 C73 C74 C102 163.5(8)
C44 C73 C74 C102 47.9(10)
C48 C73 C74 C105 99.2(10)
C24 C73 C74 C105 -23.1(11)
C44 C73 C74 C105 -138.7(9)
C86 C57 C76 C70 -0.9(14)
C36 C70 C76 C57 0.2(13)
C80 C31 C77 C83 -2.0(12)
C22 C31 C77 C83 -175.9(8)
C30 C72 C78 C59 57.5(9)
C69 C59 C78 C72 -55.1(10)
C77 C31 C80 C68 1.6(12)
C22 C31 C80 C68 175.4(8)
C88 C68 C80 C31 -0.9(13)
C87 C75 C81 C34 54.5(10)
N11 C34 C81 C75 -178.2(7)
C19 C34 C81 C75 -54.4(9)
C100 C79 C82 C56 -3.0(13)
C24 C56 C82 C79 1.0(12)
C31 C77 C83 C88 1.9(13)
C45 C48 C84 C93 2.4(12)
C73 C48 C84 C93 178.9(8)
C97 C46 C85 C96 2.7(12)
C22 C46 C85 C96 -179.0(8)
C76 C57 C86 C71 1.3(14)
C36 C71 C86 C57 -1.0(14)
C81 C75 C87 C55 -56.5(9)
C19 C55 C87 C75 58.7(9)
C80 C68 C88 C83 0.7(13)
C77 C83 C88 C68 -1.2(13)
C37 C61 C89 C106 -1.4(16)
C42 C51 C90 C67 -2.6(14)
C63 C67 C90 C51 1.4(14)
C26 C28 C91 C64 -0.7(12)
C47 C28 C91 C64 175.5(8)
C49 C64 C91 C28 0.0(14)
C27 C32 C92 C43 1.3(13)
C35 C43 C92 C32 -1.8(13)
C48 C84 C93 C95 -2.6(14)
C84 C93 C95 C98 0.7(15)
C101 C94 C96 C85 -0.2(15)
C46 C85 C96 C94 -2.3(14)
C85 C46 C97 C101 -0.6(12)
C22 C46 C97 C101 -179.0(8)
C48 C45 C98 C95 -1.4(14)
C93 C95 C98 C45 1.3(15)
C61 C37 C99 C108 2.8(15)
C22 C37 C99 C108 175.9(10)
C82 C79 C100 C38 2.9(14)
C24 C38 C100 C79 -0.7(14)
C46 C97 C101 C94 -1.9(14)
C96 C94 C101 C97 2.3(15)
C105 C74 C102 C16 3.6(15)
C73 C74 C102 C16 177.3(9)
C114 C16 C102 C74 -5(2)
C41 C54 C103 C66 -0.1(12)
C41 C54 C103 C47 -176.5(7)
C62 C66 C103 C54 -0.8(12)
C62 C66 C103 C47 175.8(7)
C36 C47 C103 C54 104.8(8)
C53 C47 C103 C54 -132.2(8)
C28 C47 C103 C54 -15.6(10)
C36 C47 C103 C66 -71.6(9)
C53 C47 C103 C66 51.3(9)
C28 C47 C103 C66 167.9(7)
C102 C74 C105 C107 -2.5(14)
C73 C74 C105 C107 -176.2(9)
C61 C89 C106 C108 4.0(18)
C74 C105 C107 C114 2.5(19)
C37 C99 C108 C106 -0.2(19)
C89 C106 C108 C99 -3(2)
C102 C16 C114 C107 4(3)
C105 C107 C114 C16 -3(3)
C205 O201 C202 C203 14.6(18)
O201 C202 C203 C204 3(2)
C202 C203 C204 C205 -17(2)
C202 O201 C205 C204 -24.9(18)
C203 C204 C205 O201 26(2)
C210 O206 C207 C208 -16(3)
O206 C207 C208 C209 29(4)
C207 C208 C209 C210 -31(4)
C207 O206 C210 C209 -3(4)
C208 C209 C210 O206 21(4)
